data_1511705
loop_
_publ_author_name
'Chepiga, M.V.'
'Kuz'ma, Yu.B.'
'Kripyakevich, P.I.'

_publ_section_title
;
 Crystal structure of the (Re, Co)7 B4 compound
;
_journal_name_full
;
Dopovidi Akademii Nauk Ukrains'koi RSR, Seriya A: Fiziko-Tekhnichni ta
 Matematichni Nauki
;
_journal_page_first 856
_journal_page_last 858
_journal_volume 1972
_journal_year 1972
_chemical_formula_sum 'B4 Co2 Re5'
_chemical_name_systematic 'Co2 Re5 B4'
_space_group_IT_number 127
_symmetry_space_group_name_Hall '-P 4 2ab'
_symmetry_space_group_name_H-M 'P 4/m b m'
_cell_angle_alpha 90
_cell_angle_beta 90
_cell_angle_gamma 90
_cell_formula_units_Z 2
_cell_length_a 5.347
_cell_length_b 5.347
_cell_length_c 7.921
_cell_volume 226.465
_citation_journal_id_ASTM DUKABM
_cod_data_source_file boron4-x_37.cif
_cod_data_source_block B4Co2Re5
_cod_original_cell_volume 226.4646
_cod_database_code 1511705

loop_
_symmetry_equiv_pos_as_xyz
x,y,z
-y,x,z
-x,-y,z
y,-x,z
x+1/2,-y+1/2,-z
y+1/2,x+1/2,-z
-x+1/2,y+1/2,-z
-y+1/2,-x+1/2,-z
-x,-y,-z
y,-x,-z
x,y,-z
-y,x,-z
-x-1/2,y-1/2,z
-y-1/2,-x-1/2,z
x-1/2,-y-1/2,z
y-1/2,x-1/2,z

loop_
_atom_site_label
_atom_site_type_symbol
_atom_site_fract_x
_atom_site_fract_y
_atom_site_fract_z
_atom_site_occupancy
_atom_site_U_iso_or_equiv
B2 B 0.4 0.9 0.5 1 0.0
Re1 Re 0.175 0.675 0.285 1 0.0
B1 B 0 0 0.143 1 0.0
Re2 Re 0.33 0.83 0 0.5 0.0
Co1 Co 0 0 0.5 1 0.0
Co2 Co 0.33 0.83 0 0.5 0.0
